data_4508314
loop_
_publ_author_name
'Mautner, Franz A.'
'Louka, Febee R.'
'Hofer, Johannes'
'Spell, Mark'
'Lef\`evre, Antoine'
'Guilbeau, Ashley E.'
'Massoud, Salah S.'

_publ_section_title
;
 One-Dimensional Cadmium Polymers with Alternative di(EO/EE) and
 di(EO/EO/EO/EE) Bridged Azide Bonding Modes
;
_journal_issue 10
_journal_name_full 'Crystal Growth &amp; Design'
_journal_page_first 4518
_journal_paper_doi 10.1021/cg400998r
_journal_volume 13
_journal_year 2013
_chemical_formula_moiety 'C10 H28 Cd2 N16'
_chemical_formula_sum 'C10 H28 Cd2 N16'
_chemical_formula_weight 597.30
_chemical_name_common '[Cd(N3)2(Me3en)]n'
_chemical_name_systematic
; 
 ? 
;
_space_group_IT_number 14
_symmetry_cell_setting monoclinic
_symmetry_space_group_name_Hall '-P 2ybc'
_symmetry_space_group_name_H-M 'P 1 21/c 1'
_atom_sites_solution_hydrogens geom
_atom_sites_solution_primary direct
_atom_sites_solution_secondary difmap
_audit_creation_method SHELXL-97
_cell_angle_alpha 90.00
_cell_angle_beta 97.91(2)
_cell_angle_gamma 90.00
_cell_formula_units_Z 4
_cell_length_a 14.1759(14)
_cell_length_b 14.8525(14)
_cell_length_c 10.5140(11)
_cell_measurement_reflns_used 2000
_cell_measurement_temperature 100(2)
_cell_measurement_theta_max 25.00
_cell_measurement_theta_min 2.50
_cell_volume 2192.6(4)
_computing_cell_refinement 'Bruker SAINT'
_computing_data_collection 'Bruker SMART'
_computing_data_reduction 'Bruker SAINT'
_computing_structure_refinement 'SHELXL-97 (Sheldrick, 2008)'
_computing_structure_solution 'SHELXS-97 (Sheldrick, 2008)'
_diffrn_ambient_temperature 100(2)
_diffrn_measured_fraction_theta_full 0.995
_diffrn_measured_fraction_theta_max 0.995
_diffrn_measurement_device_type 'Bruker SMART APEX CCD'
_diffrn_measurement_method \w-scans
_diffrn_radiation_monochromator graphite
_diffrn_radiation_source 'fine-focus sealed tube'
_diffrn_radiation_type MoK\a
_diffrn_radiation_wavelength 0.71073
_diffrn_reflns_av_R_equivalents 0.0366
_diffrn_reflns_av_sigmaI/netI 0.0449
_diffrn_reflns_limit_h_max 15
_diffrn_reflns_limit_h_min -17
_diffrn_reflns_limit_k_max 16
_diffrn_reflns_limit_k_min -18
_diffrn_reflns_limit_l_max 13
_diffrn_reflns_limit_l_min -13
_diffrn_reflns_number 11443
_diffrn_reflns_theta_full 26.37
_diffrn_reflns_theta_max 26.37
_diffrn_reflns_theta_min 1.45
_exptl_absorpt_coefficient_mu 1.971
_exptl_absorpt_correction_T_max 0.7180
_exptl_absorpt_correction_T_min 0.4844
_exptl_absorpt_correction_type multi-scan
_exptl_absorpt_process_details SADABS
_exptl_crystal_colour colorless
_exptl_crystal_density_diffrn 1.809
_exptl_crystal_density_method 'not measured'
_exptl_crystal_description irregular
_exptl_crystal_F_000 1184
_exptl_crystal_size_max 0.43
_exptl_crystal_size_mid 0.25
_exptl_crystal_size_min 0.18
_refine_diff_density_max 1.058
_refine_diff_density_min -0.529
_refine_diff_density_rms 0.122
_refine_ls_extinction_method none
_refine_ls_goodness_of_fit_ref 1.080
_refine_ls_matrix_type full
_refine_ls_number_parameters 309
_refine_ls_number_reflns 4460
_refine_ls_number_restraints 3
_refine_ls_restrained_S_all 1.080
_refine_ls_R_factor_all 0.0577
_refine_ls_R_factor_gt 0.0451
_refine_ls_shift/su_max 0.002
_refine_ls_shift/su_mean 0.000
_refine_ls_structure_factor_coef Fsqd
_refine_ls_weighting_details 'calc w=1/[\s^2^(Fo^2^)+(0.0354P)^2^+5.6241P] where P=(Fo^2^+2Fc^2^)/3'
_refine_ls_weighting_scheme calc
_refine_ls_wR_factor_gt 0.0939
_refine_ls_wR_factor_ref 0.0992
_reflns_number_gt 3692
_reflns_number_total 4460
_reflns_threshold_expression >2sigma(I)
_cod_data_source_file cg400998r_si_002.cif
_cod_data_source_block s2247a
_cod_depositor_comments
;
The following automatic conversions were performed:

'_symmetry_cell_setting' value 'Monoclinic' changed to 'monoclinic'
according to /home/saulius/struct/CIF-dictionaries/cif_core.dic
dictionary named 'cif_core.dic' version 2.4.2 from 2011-04-26.

Automatic conversion script
Id: cif_fix_values 1891 2012-01-12 08:04:46Z andrius 
;
_cod_original_sg_symbol_H-M 'P 21/c'
_cod_database_code 4508314

loop_
_symmetry_equiv_pos_as_xyz
'x, y, z'
'-x, y+1/2, -z+1/2'
'-x, -y, -z'
'x, -y-1/2, z-1/2'

loop_
_atom_site_label
_atom_site_type_symbol
_atom_site_fract_x
_atom_site_fract_y
_atom_site_fract_z
_atom_site_U_iso_or_equiv
_atom_site_adp_type
_atom_site_occupancy
_atom_site_symmetry_multiplicity
_atom_site_calc_flag
_atom_site_refinement_flags
_atom_site_disorder_assembly
_atom_site_disorder_group
Cd1 Cd 0.34024(2) 1.03294(2) 0.62242(3) 0.02344(11) Uani 1 1 d . . .
Cd2 Cd 0.11225(3) 0.97199(2) 0.44208(3) 0.02606(12) Uani 1 1 d . . .
N11 N 0.1906(3) 1.0966(3) 0.5455(4) 0.0290(9) Uani 1 1 d . . .
N12 N 0.1840(3) 1.1695(3) 0.4940(4) 0.0362(11) Uani 1 1 d . . .
N13 N 0.1775(4) 1.2396(4) 0.4476(6) 0.0564(15) Uani 1 1 d . . .
N21 N 0.2520(3) 0.9084(3) 0.5509(4) 0.0342(10) Uani 1 1 d . . .
N22 N 0.2835(4) 0.8342(3) 0.5574(5) 0.0478(13) Uani 1 1 d . . .
N23 N 0.3134(6) 0.7626(4) 0.5623(9) 0.108(3) Uani 1 1 d . . .
N31 N 0.3837(5) 1.0763(5) 0.4269(6) 0.087(3) Uani 1 1 d . . .
N32 N 0.4545(3) 1.0657(3) 0.3862(4) 0.0307(10) Uani 1 1 d . . .
N33 N 0.5199(4) 1.0567(4) 0.3380(5) 0.0587(17) Uani 1 1 d . . .
N41 N -0.0279(3) 1.0581(4) 0.3830(4) 0.0395(12) Uani 1 1 d . . .
N42 N -0.0718(3) 1.0529(4) 0.2776(5) 0.0504(14) Uani 1 1 d . . .
N43 N -0.1131(4) 1.0498(6) 0.1759(6) 0.081(2) Uani 1 1 d . . .
N1 N 0.3199(3) 1.0101(3) 0.8380(4) 0.0388(12) Uani 1 1 d . . .
H1 H 0.2546 1.0107 0.8408 0.047 Uiso 1 1 calc R . .
N2 N 0.4197(4) 1.1579(3) 0.7271(5) 0.0466(13) Uani 1 1 d . . .
C1 C 0.3540(5) 0.9239(5) 0.8873(6) 0.064(2) Uani 1 1 d . . .
H1A H 0.4214 0.9174 0.8772 0.095 Uiso 1 1 calc R . .
H1B H 0.3171 0.8759 0.8398 0.095 Uiso 1 1 calc R . .
H1C H 0.3469 0.9198 0.9785 0.095 Uiso 1 1 calc R . .
C2 C 0.3594(7) 1.0907(7) 0.9097(7) 0.086(3) Uani 1 1 d . . .
H2A H 0.3072 1.1346 0.9121 0.103 Uiso 1 1 calc R . .
H2B H 0.3818 1.0725 0.9993 0.103 Uiso 1 1 calc R . .
C3 C 0.4349(8) 1.1345(6) 0.8607(7) 0.092(3) Uani 1 1 d . . .
H3A H 0.4917 1.0952 0.8760 0.110 Uiso 1 1 calc R . .
H3B H 0.4499 1.1904 0.9109 0.110 Uiso 1 1 calc R . .
C4 C 0.3636(6) 1.2396(4) 0.7010(8) 0.069(2) Uani 1 1 d . . .
H4A H 0.2991 1.2296 0.7218 0.104 Uiso 1 1 calc R . .
H4B H 0.3603 1.2553 0.6099 0.104 Uiso 1 1 calc R . .
H4C H 0.3936 1.2890 0.7537 0.104 Uiso 1 1 calc R . .
C5 C 0.5144(5) 1.1727(6) 0.6846(10) 0.093(3) Uani 1 1 d . . .
H5A H 0.5484 1.2204 0.7365 0.140 Uiso 1 1 calc R . .
H5B H 0.5057 1.1905 0.5940 0.140 Uiso 1 1 calc R . .
H5C H 0.5515 1.1168 0.6952 0.140 Uiso 1 1 calc R . .
N3 N 0.0842(8) 0.8345(9) 0.3195(13) 0.046(3) Uani 0.50 1 d P A 1
C6 C 0.0751(19) 0.7586(13) 0.4253(16) 0.081(7) Uani 0.50 1 d P A 1
H6A H 0.0929 0.7001 0.3928 0.122 Uiso 0.50 1 calc PR A 1
H6B H 0.0092 0.7561 0.4438 0.122 Uiso 0.50 1 calc PR A 1
H6C H 0.1177 0.7732 0.5042 0.122 Uiso 0.50 1 calc PR A 1
C7 C -0.0177(9) 0.8297(11) 0.2606(15) 0.060(4) Uani 0.50 1 d P A 1
H7A H -0.0313 0.8782 0.1976 0.090 Uiso 0.50 1 calc PR A 1
H7B H -0.0588 0.8362 0.3277 0.090 Uiso 0.50 1 calc PR A 1
H7C H -0.0299 0.7714 0.2177 0.090 Uiso 0.50 1 calc PR A 1
C8 C 0.1513(11) 0.8155(12) 0.2607(16) 0.078(5) Uani 0.50 1 d P A 1
H8A H 0.1345 0.7639 0.2023 0.094 Uiso 0.50 1 calc PR A 1
H8B H 0.2086 0.7996 0.3214 0.094 Uiso 0.50 1 calc PR A 1
C10 C 0.1720(12) 0.9125(10) 0.1730(10) 0.052(4) Uani 0.50 1 d P A 1
H10A H 0.2286 0.9024 0.1291 0.063 Uiso 0.50 1 calc PR A 1
H10B H 0.1167 0.9227 0.1062 0.063 Uiso 0.50 1 calc PR A 1
N4 N 0.1881(11) 0.9956(15) 0.256(2) 0.041(3) Uani 0.50 1 d P A 1
H4 H 0.2532 1.0015 0.2823 0.049 Uiso 0.50 1 calc PR A 1
C9 C 0.1560(6) 1.0738(5) 0.1790(6) 0.068(2) Uani 0.50 1 d P A 1
H9A H 0.1859 1.0739 0.1003 0.103 Uiso 1 1 calc R A 1
H9B H 0.1739 1.1288 0.2281 0.103 Uiso 1 1 calc R A 1
H9C H 0.0866 1.0716 0.1566 0.103 Uiso 1 1 calc R A 1
N30 N 0.0326(13) 0.8520(9) 0.3366(12) 0.055(3) Uani 0.50 1 d P A 2
H30 H -0.0288 0.8748 0.3170 0.066 Uiso 0.50 1 calc PR A 2
C36 C 0.018(2) 0.778(2) 0.394(4) 0.151(15) Uani 0.50 1 d P A 2
H36A H -0.0410 0.7504 0.3521 0.226 Uiso 0.50 1 calc PR A 2
H36B H 0.0117 0.7910 0.4841 0.226 Uiso 0.50 1 calc PR A 2
H36C H 0.0714 0.7372 0.3901 0.226 Uiso 0.50 1 calc PR A 2
C37 C 0.0624(19) 0.8454(16) 0.211(2) 0.109(7) Uani 0.50 1 d P A 2
H37A H 0.1137 0.7998 0.2179 0.131 Uiso 0.50 1 calc PR A 2
H37B H 0.0079 0.8201 0.1533 0.131 Uiso 0.50 1 calc PR A 2
C38 C 0.0910(12) 0.9110(12) 0.1557(11) 0.067(5) Uani 0.50 1 d PD A 2
H38A H 0.0343 0.9438 0.1140 0.081 Uiso 0.50 1 calc PR A 2
H38B H 0.1249 0.8878 0.0863 0.081 Uiso 0.50 1 calc PR A 2
C40 C 0.2515(14) 0.9443(14) 0.2307(16) 0.093(6) Uani 0.50 1 d PD A 2
H40A H 0.2536 0.8820 0.2614 0.139 Uiso 0.50 1 calc PR A 2
H40B H 0.2980 0.9805 0.2865 0.139 Uiso 0.50 1 calc PR A 2
H40C H 0.2669 0.9459 0.1427 0.139 Uiso 0.50 1 calc PR A 2
N40 N 0.1571(11) 0.9807(14) 0.233(2) 0.041(3) Uani 0.50 1 d PD A 2
C39 C 0.1560(6) 1.0738(5) 0.1790(6) 0.068(2) Uani 0.50 1 d PD A 2

loop_
_atom_site_aniso_label
_atom_site_aniso_U_11
_atom_site_aniso_U_22
_atom_site_aniso_U_33
_atom_site_aniso_U_23
_atom_site_aniso_U_13
_atom_site_aniso_U_12
Cd1 0.0181(2) 0.0245(2) 0.02731(19) -0.00100(14) 0.00189(14) 0.00049(15)
Cd2 0.0223(2) 0.0295(2) 0.02507(19) 0.00108(15) -0.00121(15) -0.00553(16)
N11 0.019(2) 0.025(2) 0.040(2) -0.0017(19) -0.0032(19) -0.0009(19)
N12 0.024(3) 0.039(3) 0.044(3) -0.001(2) 0.003(2) -0.005(2)
N13 0.053(4) 0.034(3) 0.079(4) 0.019(3) -0.005(3) -0.006(3)
N21 0.032(3) 0.019(2) 0.048(3) -0.004(2) -0.006(2) 0.003(2)
N22 0.047(3) 0.031(3) 0.065(3) -0.003(2) 0.003(3) -0.003(3)
N23 0.098(6) 0.031(4) 0.181(9) -0.012(4) -0.025(6) 0.017(4)
N31 0.070(5) 0.121(6) 0.080(4) 0.062(4) 0.049(4) 0.052(4)
N32 0.028(3) 0.030(2) 0.035(2) 0.0128(19) 0.008(2) 0.006(2)
N33 0.040(3) 0.079(4) 0.063(3) 0.037(3) 0.027(3) 0.034(3)
N41 0.019(2) 0.064(3) 0.033(2) 0.012(2) -0.005(2) -0.009(2)
N42 0.020(3) 0.087(4) 0.042(3) 0.023(3) -0.004(2) -0.012(3)
N43 0.030(3) 0.165(7) 0.043(3) 0.020(4) -0.011(3) -0.013(4)
N1 0.025(3) 0.059(3) 0.030(2) 0.000(2) -0.002(2) -0.006(2)
N2 0.044(3) 0.038(3) 0.053(3) -0.009(2) -0.010(3) -0.007(2)
C1 0.060(5) 0.088(6) 0.045(4) 0.029(4) 0.013(3) 0.025(4)
C2 0.094(7) 0.121(8) 0.041(4) -0.025(4) 0.005(4) -0.034(6)
C3 0.126(8) 0.082(6) 0.057(5) -0.015(4) -0.024(5) -0.040(6)
C4 0.074(5) 0.036(4) 0.089(6) -0.022(4) -0.018(4) -0.001(4)
C5 0.039(4) 0.068(6) 0.170(10) -0.031(6) 0.006(5) -0.034(4)
N3 0.023(6) 0.053(7) 0.064(8) -0.035(6) 0.014(6) -0.011(5)
C6 0.16(2) 0.038(9) 0.050(8) -0.003(7) 0.034(11) -0.039(12)
C7 0.030(7) 0.079(11) 0.068(9) -0.052(8) -0.005(7) -0.019(7)
C8 0.052(9) 0.098(11) 0.085(10) -0.061(9) 0.009(8) 0.008(8)
C10 0.061(9) 0.076(9) 0.021(5) -0.010(6) 0.010(6) 0.035(8)
N4 0.024(9) 0.066(7) 0.033(7) 0.003(5) 0.004(7) -0.005(7)
C9 0.092(6) 0.066(5) 0.051(4) 0.018(4) 0.024(4) -0.015(5)
N30 0.081(10) 0.042(7) 0.042(6) 0.003(5) 0.007(7) -0.022(7)
C36 0.12(2) 0.082(19) 0.26(3) -0.03(2) 0.05(2) -0.034(17)
C37 0.120(15) 0.119(14) 0.086(12) -0.049(11) 0.009(12) -0.009(13)
C38 0.067(10) 0.111(12) 0.025(6) -0.013(7) 0.007(6) -0.049(9)
C40 0.091(13) 0.133(16) 0.063(10) 0.021(10) 0.040(10) 0.055(13)
N40 0.024(9) 0.066(7) 0.033(7) 0.003(5) 0.004(7) -0.005(7)
C39 0.092(6) 0.066(5) 0.051(4) 0.018(4) 0.024(4) -0.015(5)

loop_
_atom_type_symbol
_atom_type_description
_atom_type_scat_dispersion_real
_atom_type_scat_dispersion_imag
_atom_type_scat_source
C C 0.0033 0.0016 'International Tables Vol C Tables 4.2.6.8 and 6.1.1.4'
H H 0.0000 0.0000 'International Tables Vol C Tables 4.2.6.8 and 6.1.1.4'
N N 0.0061 0.0033 'International Tables Vol C Tables 4.2.6.8 and 6.1.1.4'
Cd Cd -0.8075 1.2024 'International Tables Vol C Tables 4.2.6.8 and 6.1.1.4'

loop_
_geom_angle_atom_site_label_1
_geom_angle_atom_site_label_2
_geom_angle_atom_site_label_3
_geom_angle
_geom_angle_site_symmetry_1
_geom_angle_site_symmetry_3
N21 Cd1 N31 97.6(3) . .
N21 Cd1 N1 93.79(17) . .
N31 Cd1 N1 168.3(2) . .
N21 Cd1 N11 77.76(15) . .
N31 Cd1 N11 85.47(18) . .
N1 Cd1 N11 99.47(16) . .
N21 Cd1 N2 170.65(17) . .
N31 Cd1 N2 91.5(3) . .
N1 Cd1 N2 77.17(18) . .
N11 Cd1 N2 101.12(16) . .
N21 Cd1 N33 90.5(2) . 3_676
N31 Cd1 N33 89.63(19) . 3_676
N1 Cd1 N33 87.74(17) . 3_676
N11 Cd1 N33 166.57(19) . 3_676
N2 Cd1 N33 91.5(2) . 3_676
N30 Cd2 N21 104.3(4) . .
N30 Cd2 N11 178.4(4) . .
N21 Cd2 N11 77.14(14) . .
N30 Cd2 N41 87.8(4) . 3_576
N21 Cd2 N41 91.61(16) . 3_576
N11 Cd2 N41 92.64(16) . 3_576
N30 Cd2 N41 87.3(5) . .
N21 Cd2 N41 164.90(16) . .
N11 Cd2 N41 91.29(16) . .
N41 Cd2 N41 79.11(17) 3_576 .
N30 Cd2 N40 76.9(5) . .
N21 Cd2 N40 99.1(4) . .
N11 Cd2 N40 102.5(4) . .
N41 Cd2 N40 163.1(3) 3_576 .
N41 Cd2 N40 92.8(5) . .
N30 Cd2 N4 88.0(5) . .
N21 Cd2 N4 90.8(5) . .
N11 Cd2 N4 91.5(4) . .
N41 Cd2 N4 175.6(4) 3_576 .
N41 Cd2 N4 99.3(5) . .
N40 Cd2 N4 12.6(5) . .
N30 Cd2 N3 19.8(4) . .
N21 Cd2 N3 89.2(3) . .
N11 Cd2 N3 161.0(3) . .
N41 Cd2 N3 101.0(3) 3_576 .
N41 Cd2 N3 104.2(3) . .
N40 Cd2 N3 66.3(6) . .
N4 Cd2 N3 75.3(6) . .
N12 N11 Cd2 119.7(3) . .
N12 N11 Cd1 121.6(3) . .
Cd2 N11 Cd1 100.85(16) . .
N13 N12 N11 178.4(6) . .
N22 N21 Cd1 123.0(4) . .
N22 N21 Cd2 133.4(4) . .
Cd1 N21 Cd2 102.73(16) . .
N23 N22 N21 179.3(8) . .
N32 N31 Cd1 129.9(5) . .
N33 N32 N31 175.0(6) . .
N32 N33 Cd1 135.1(4) . 3_676
N42 N41 Cd2 117.0(4) . 3_576
N42 N41 Cd2 121.2(4) . .
Cd2 N41 Cd2 100.89(17) 3_576 .
N43 N42 N41 178.5(7) . .
C1 N1 C2 116.8(6) . .
C1 N1 Cd1 113.3(4) . .
C2 N1 Cd1 106.6(4) . .
C1 N1 H1 106.5 . .
C2 N1 H1 106.5 . .
Cd1 N1 H1 106.5 . .
C3 N2 C4 113.0(6) . .
C3 N2 C5 108.1(7) . .
C4 N2 C5 108.2(6) . .
C3 N2 Cd1 105.3(4) . .
C4 N2 Cd1 110.7(4) . .
C5 N2 Cd1 111.5(4) . .
N1 C1 H1A 109.5 . .
N1 C1 H1B 109.5 . .
H1A C1 H1B 109.5 . .
N1 C1 H1C 109.5 . .
H1A C1 H1C 109.5 . .
H1B C1 H1C 109.5 . .
C3 C2 N1 116.1(7) . .
C3 C2 H2A 108.3 . .
N1 C2 H2A 108.3 . .
C3 C2 H2B 108.3 . .
N1 C2 H2B 108.3 . .
H2A C2 H2B 107.4 . .
C2 C3 N2 116.8(7) . .
C2 C3 H3A 108.1 . .
N2 C3 H3A 108.1 . .
C2 C3 H3B 108.1 . .
N2 C3 H3B 108.1 . .
H3A C3 H3B 107.3 . .
N2 C4 H4A 109.5 . .
N2 C4 H4B 109.5 . .
H4A C4 H4B 109.5 . .
N2 C4 H4C 109.5 . .
H4A C4 H4C 109.5 . .
H4B C4 H4C 109.5 . .
N2 C5 H5A 109.5 . .
N2 C5 H5B 109.5 . .
H5A C5 H5B 109.5 . .
N2 C5 H5C 109.5 . .
H5A C5 H5C 109.5 . .
H5B C5 H5C 109.5 . .
C8 N3 C7 123.2(14) . .
C8 N3 C6 109.1(16) . .
C7 N3 C6 95.1(14) . .
C8 N3 Cd2 112.2(10) . .
C7 N3 Cd2 109.9(9) . .
C6 N3 Cd2 104.3(9) . .
N3 C8 C10 105.7(14) . .
N3 C8 H8A 110.6 . .
C10 C8 H8A 110.6 . .
N3 C8 H8B 110.6 . .
C10 C8 H8B 110.6 . .
H8A C8 H8B 108.7 . .
N4 C10 C8 112.9(12) . .
N4 C10 H10A 109.0 . .
C8 C10 H10A 109.0 . .
N4 C10 H10B 109.0 . .
C8 C10 H10B 109.0 . .
H10A C10 H10B 107.8 . .
C9 N4 C10 108.7(14) . .
C9 N4 Cd2 115.7(12) . .
C10 N4 Cd2 107.7(12) . .
C36 N30 C37 117(2) . .
C36 N30 Cd2 122(2) . .
C37 N30 Cd2 107.8(12) . .
C36 N30 H30 101.9 . .
C37 N30 H30 101.9 . .
Cd2 N30 H30 101.9 . .
N30 C36 H36A 109.5 . .
N30 C36 H36B 109.5 . .
H36A C36 H36B 109.5 . .
N30 C36 H36C 109.5 . .
H36A C36 H36C 109.5 . .
H36B C36 H36C 109.5 . .
C38 C37 N30 122.4(18) . .
C38 C37 H37A 106.7 . .
N30 C37 H37A 106.7 . .
C38 C37 H37B 106.7 . .
N30 C37 H37B 106.7 . .
H37A C37 H37B 106.6 . .
C37 C38 N40 119.6(16) . .
C37 C38 H38A 107.4 . .
N40 C38 H38A 107.4 . .
C37 C38 H38B 107.4 . .
N40 C38 H38B 107.4 . .
H38A C38 H38B 107.0 . .
N40 C40 H40A 109.5 . .
N40 C40 H40B 109.5 . .
H40A C40 H40B 109.5 . .
N40 C40 H40C 109.5 . .
H40A C40 H40C 109.5 . .
H40B C40 H40C 109.5 . .
C40 N40 C38 103.7(18) . .
C40 N40 Cd2 111.2(12) . .
C38 N40 Cd2 103.3(11) . .

loop_
_geom_bond_atom_site_label_1
_geom_bond_atom_site_label_2
_geom_bond_distance
_geom_bond_site_symmetry_2
Cd1 N21 2.301(4) .
Cd1 N31 2.318(5) .
Cd1 N1 2.349(4) .
Cd1 N11 2.361(4) .
Cd1 N2 2.364(5) .
Cd1 N33 2.377(5) 3_676
Cd2 N30 2.310(13) .
Cd2 N21 2.346(4) .
Cd2 N11 2.348(4) .
Cd2 N41 2.370(4) 3_576
Cd2 N41 2.373(5) .
Cd2 N40 2.37(2) .
Cd2 N4 2.38(2) .
Cd2 N3 2.418(11) .
N11 N12 1.208(6) .
N12 N13 1.148(6) .
N21 N22 1.188(6) .
N22 N23 1.143(8) .
N31 N32 1.155(7) .
N32 N33 1.124(6) .
N33 Cd1 2.377(5) 3_676
N41 N42 1.196(6) .
N41 Cd2 2.370(4) 3_576
N42 N43 1.147(7) .
N1 C1 1.440(8) .
N1 C2 1.482(9) .
N2 C3 1.434(9) .
N2 C4 1.456(8) .
N2 C5 1.488(9) .
C1 H1A 0.9800 .
C1 H1B 0.9800 .
C1 H1C 0.9800 .
C2 C3 1.409(12) .
C2 H2A 0.9900 .
C2 H2B 0.9900 .
C3 H3A 0.9900 .
C3 H3B 0.9900 .
C4 H4A 0.9800 .
C4 H4B 0.9800 .
C4 H4C 0.9800 .
C5 H5A 0.9800 .
C5 H5B 0.9800 .
C5 H5C 0.9800 .
N3 C8 1.237(18) .
N3 C7 1.493(17) .
N3 C6 1.60(2) .
C6 H6A 0.9800 .
C6 H6B 0.9800 .
C6 H6C 0.9800 .
C7 H7A 0.9800 .
C7 H7B 0.9800 .
C7 H7C 0.9800 .
C8 C10 1.76(2) .
C8 H8A 0.9900 .
C8 H8B 0.9900 .
C10 N4 1.51(2) .
C10 H10A 0.9900 .
C10 H10B 0.9900 .
N4 C9 1.45(2) .
C9 H9A 0.9800 .
C9 H9B 0.9800 .
C9 H9C 0.9800 .
N30 C36 1.28(3) .
N30 C37 1.44(2) .
C36 H36A 0.9800 .
C36 H36B 0.9800 .
C36 H36C 0.9800 .
C37 C38 1.23(3) .
C37 H37A 0.9900 .
C37 H37B 0.9900 .
C38 N40 1.549(19) .
C38 H38A 0.9900 .
C38 H38B 0.9900 .
C40 N40 1.45(2) .
C40 H40A 0.9800 .
C40 H40B 0.9800 .
C40 H40C 0.9800 .

loop_
_geom_torsion_atom_site_label_1
_geom_torsion_atom_site_label_2
_geom_torsion_atom_site_label_3
_geom_torsion_atom_site_label_4
_geom_torsion
C1 N1 C2 C3 97.9(9)
N1 C2 C3 N2 51.8(13)
C4 N2 C3 C2 79.8(10)
C5 N2 C3 C2 -160.4(9)
C7 N3 C8 C10 82.6(17)
C6 N3 C8 C10 -167.6(12)
N3 C8 C10 N4 54.4(18)
C8 C10 N4 C9 -150.7(12)
C36 N30 C37 C38 -170(3)
Cd2 N30 C37 C38 -27(3)
N30 C37 C38 N40 41(4)
C37 C38 N40 C40 87(2)
